data_2010814
loop_
_publ_author_name
'Chiaroni, Ang\`ele'
'Riche, Claude'
'Rigolet, S\'everinne'
'M\'elot, Jean-Marie'
'Vebrel, Joel'

_publ_section_title
;
 Two 5-oxa-2,6-diazaspiro[3.4]octan-1-one derivatives from the [3+2]
 cycloaddition of methylenelactams with nitrones
;
_journal_issue 4
_journal_name_full 'Acta Crystallographica Section C'
_journal_page_first 473
_journal_page_last 474
_journal_paper_doi 10.1107/S010827010000072X
_journal_volume 56
_journal_year 2000
_chemical_formula_sum 'C25 H22 N2 O4'
_chemical_formula_weight 414.45
_chemical_melting_point 428.5(5)
_chemical_name_systematic
;
7-benzoyl-2-(4-methoxyphenyl)-6-phenyl-5-oxa-2,6-diazaspiro[3.4]octan-1-one
;
_space_group_IT_number 14
_symmetry_cell_setting monoclinic
_symmetry_space_group_name_Hall '-P 2yn'
_symmetry_space_group_name_H-M 'P 1 21/n 1'
_audit_creation_method SHELXL
_cell_angle_alpha 90.00
_cell_angle_beta 101.92(4)
_cell_angle_gamma 90.00
_cell_formula_units_Z 4
_cell_length_a 9.368(5)
_cell_length_b 19.776(7)
_cell_length_c 11.484(8)
_cell_measurement_reflns_used 25
_cell_measurement_temperature 293(2)
_cell_measurement_theta_max 18.2
_cell_measurement_theta_min 9.6
_cell_volume 2082(2)
_computing_cell_refinement 'CAD-4 Software'
_computing_data_collection 'CAD-4 Software (Enraf-Nonius, 1987)'
_computing_data_reduction 'NONIUS (Riche, 1989) '
_computing_molecular_graphics 'R3M  (Riche, 1983) and ORTEP (Johnson, 1965)'
_computing_structure_refinement 'SHELXL93 (Sheldrick, 1993)'
_computing_structure_solution 'SHELXS86 (Sheldrick, 1990)'
_diffrn_ambient_temperature 293(2)
_diffrn_measurement_device 'Enraf-Nonius CAD4'
_diffrn_measurement_method \q/2\q
_diffrn_radiation_monochromator graphite
_diffrn_radiation_source 'fine-focus sealed tube'
_diffrn_radiation_type CuK\a
_diffrn_radiation_wavelength 1.54180
_diffrn_reflns_av_R_equivalents .043
_diffrn_reflns_av_sigmaI/netI .061
_diffrn_reflns_limit_h_max 10
_diffrn_reflns_limit_h_min -11
_diffrn_reflns_limit_k_max 23
_diffrn_reflns_limit_k_min -20
_diffrn_reflns_limit_l_max 13
_diffrn_reflns_limit_l_min 0
_diffrn_reflns_number 6167
_diffrn_reflns_theta_max 66.95
_diffrn_reflns_theta_min 4.47
_diffrn_standards_decay_% 2
_diffrn_standards_interval_time 120
_diffrn_standards_number 3
_exptl_absorpt_coefficient_mu .735
_exptl_absorpt_correction_type none
_exptl_crystal_colour colourless
_exptl_crystal_density_diffrn 1.322
_exptl_crystal_density_meas ?
_exptl_crystal_description prism
_exptl_crystal_F_000 872
_exptl_crystal_size_max .36
_exptl_crystal_size_mid .20
_exptl_crystal_size_min .13
_refine_diff_density_max .212
_refine_diff_density_min -.189
_refine_ls_extinction_coef .0026(4)
_refine_ls_extinction_method 'SHELXL93 (Sheldrick, 1993)'
_refine_ls_goodness_of_fit_all 1.013
_refine_ls_goodness_of_fit_ref 1.078
_refine_ls_hydrogen_treatment mixed
_refine_ls_matrix_type full
_refine_ls_number_parameters 282
_refine_ls_number_reflns 3711
_refine_ls_number_restraints 0
_refine_ls_restrained_S_all 1.013
_refine_ls_restrained_S_obs 1.078
_refine_ls_R_factor_all .101
_refine_ls_R_factor_gt .050
_refine_ls_shift/esd_mean .002
_refine_ls_shift/su_max -.013
_refine_ls_structure_factor_coef Fsqd
_refine_ls_weighting_details 'w = 1/[\s^2^(Fo^2^)+(0.0724P)^2^+0.164P] where P=(Fo^2^+2Fc^2^)/3'
_refine_ls_weighting_scheme calc
_refine_ls_wR_factor_all .147
_refine_ls_wR_factor_ref .120
_reflns_number_gt 2276
_reflns_number_total 3711
_reflns_threshold_expression I>2\s(I)
_cod_data_source_file gs1071.cif
_cod_data_source_block III
_cod_depositor_comments
;
The following automatic conversions were performed:

'_chemical_melting_point' value '428-429' was changed to '428.5(5)' -
the average value was taken and precision was estimated.

Automatic conversion script
Id: cif_fix_values 1646 2011-03-28 12:23:43Z adriana 

The following automatic conversions were performed:

'_chemical_melting_point' value '428-429' was changed to '428.5(5)' -
the average value was taken and precision was estimated.

Automatic conversion script
Id: cif_fix_values 1715 2011-07-08 13:25:40Z adriana 

The following automatic conversions were performed:

'_exptl_crystal_density_meas' value 'not measured' was changed to '?'
- the value is perceived as not measured.

Automatic conversion script
Id: cif_fix_values 3008 2015-01-20 13:52:24Z robertas 

The following automatic conversions were performed:

'_refine_ls_weighting_scheme' value 'calc w =
1/[\s^2^(Fo^2^)+(0.0724P)^2^+0.164P] where P=(Fo^2^+2Fc^2^)/3' was
changed to 'calc'. New tag '_refine_ls_weighting_details' was
created. The value of the new tag was set to 'w =
1/[\s^2^(Fo^2^)+(0.0724P)^2^+0.164P] where P=(Fo^2^+2Fc^2^)/3'.

Automatic conversion script
Id: cif_fix_values 3143 2015-03-26 13:38:13Z robertas 
;
_cod_original_sg_symbol_H-M 'P 21/n'
_cod_database_code 2010814
_cod_database_fobs_code 2010814

loop_
_symmetry_equiv_pos_as_xyz
'x, y, z'
'-x+1/2, y+1/2, -z+1/2'
'-x, -y, -z'
'x-1/2, -y-1/2, z-1/2'

loop_
_atom_site_aniso_label
_atom_site_aniso_U_11
_atom_site_aniso_U_22
_atom_site_aniso_U_33
_atom_site_aniso_U_12
_atom_site_aniso_U_13
_atom_site_aniso_U_23
C1 .0511(13) .0473(13) .0591(15) -.0004(11) .0083(11) .0014(12)
N2 .0507(11) .0510(11) .0631(12) -.0072(9) .0141(10) -.0060(10)
C3 .0577(14) .0543(14) .072(2) -.0111(12) .0180(13) -.0068(12)
C4 .0532(13) .0487(13) .0585(14) -.0052(11) .0136(11) .0021(12)
O5 .0586(10) .0487(9) .0687(11) .0077(7) .0196(8) .0099(8)
N6 .0511(11) .0475(11) .0595(12) .0023(8) .0154(9) .0051(9)
C7 .0504(12) .0433(12) .0609(14) -.0001(10) .0111(11) .0026(11)
C8 .0517(13) .0501(13) .063(2) -.0016(10) .0130(12) .0048(11)
O9 .0638(10) .0549(10) .0719(11) -.0096(8) .0138(9) -.0126(9)
C10 .0438(12) .0507(13) .063(2) -.0003(10) .0101(11) -.0039(12)
C11 .061(2) .069(2) .082(2) -.0172(13) .0240(14) -.0241(15)
C12 .077(2) .081(2) .087(2) -.0182(15) .035(2) -.032(2)
C13 .059(2) .080(2) .080(2) -.0068(14) .0268(15) -.013(2)
C14 .0490(14) .066(2) .082(2) -.0098(12) .0165(13) -.0068(14)
C15 .0482(13) .0540(13) .064(2) -.0021(11) .0093(12) -.0073(12)
O16 .093(2) .135(2) .105(2) -.0396(14) .0555(14) -.037(2)
C17 .082(2) .143(3) .094(3) .018(2) .038(2) .006(2)
C18 .0552(14) .0514(13) .064(2) -.0035(11) .0169(12) -.0047(12)
O19 .0893(14) .0847(14) .101(2) -.0267(11) .0450(13) -.0371(12)
C20 .0490(13) .0449(13) .064(2) -.0012(10) .0061(11) .0028(11)
C21 .068(2) .058(2) .097(2) -.0155(13) .017(2) -.009(2)
C22 .082(2) .077(2) .111(3) -.031(2) .018(2) -.009(2)
C23 .059(2) .089(2) .098(2) -.020(2) .006(2) .023(2)
C24 .066(2) .083(2) .080(2) .000(2) .0228(15) .011(2)
C25 .063(2) .0585(15) .074(2) -.0074(12) .0190(14) .0013(13)
C26 .0585(14) .0461(12) .0491(13) -.0045(10) .0149(11) .0095(11)
C27 .065(2) .0574(14) .058(2) .0031(12) .0123(13) .0036(13)
C28 .080(2) .066(2) .057(2) .0066(14) .0200(14) .0022(14)
C29 .088(2) .073(2) .054(2) -.015(2) .0191(15) .0004(14)
C30 .064(2) .087(2) .058(2) -.0194(15) .0113(14) .003(2)
C31 .0570(15) .068(2) .060(2) -.0025(12) .0146(12) .0085(13)

loop_
_atom_site_label
_atom_site_fract_x
_atom_site_fract_y
_atom_site_fract_z
_atom_site_U_iso_or_equiv
_atom_site_thermal_displace_type
_atom_site_calc_flag
_atom_site_refinement_flags
_atom_site_occupancy
_atom_site_disorder_group
_atom_site_type_symbol
C1 -.2160(2) .09152(11) .5334(2) .0530(6) Uani d . 1 . C
N2 -.2516(2) .12935(9) .6222(2) .0546(5) Uani d . 1 . N
C3 -.1230(3) .17395(12) .6373(2) .0606(7) Uani d . 1 . C
H3A -.0600 .17178 .7157 .073 Uiso calc R 1 . H
H3B -.1456 .22039 .6131 .073 Uiso calc R 1 . H
C4 -.0710(2) .13078(11) .5434(2) .0532(6) Uani d . 1 . C
O5 -.0531(2) .16853(7) .44033(15) .0577(5) Uani d . 1 . O
N6 .0715(2) .14217(9) .3979(2) .0521(5) Uani d . 1 . N
C7 .1703(2) .12119(11) .5092(2) .0516(6) Uani d . 1 . C
H7 .2416 .08794 .4935 .062 Uiso calc R 1 . H
C8 .0696(2) .09035(12) .5829(2) .0547(6) Uani d . 1 . C
H8A .1087 .09596 .6674 .066 Uiso calc R 1 . H
H8B .0537 .04262 .5655 .066 Uiso calc R 1 . H
O9 -.2763(2) .04440(8) .4760(2) .0636(5) Uani d . 1 . O
C10 -.3512(2) .12200(11) .6979(2) .0525(6) Uani d . 1 . C
C11 -.3413(3) .16374(14) .7952(3) .0692(7) Uani d . 1 . C
H11 -.2733 .19865 .8066 .083 Uiso calc R 1 . H
C12 -.4291(3) .15501(15) .8753(3) .0791(9) Uani d . 1 . C
H12 -.4204 .18352 .9408 .095 Uiso calc R 1 . H
C13 -.5314(3) .10334(15) .8583(3) .0713(8) Uani d . 1 . C
C14 -.5453(3) .06272(13) .7586(2) .0652(7) Uani d . 1 . C
H14 -.6156 .02881 .7459 .078 Uiso calc R 1 . H
C15 -.4574(2) .07158(11) .6782(2) .0558(6) Uani d . 1 . C
H15 -.4684 .04420 .6110 .067 Uiso calc R 1 . H
O16 -.6222(2) .08993(13) .9351(2) .1058(8) Uani d . 1 . O
C17 -.5825(4) .1119(2) 1.0514(3) .1034(11) Uani d . 1 . C
H17A -.6455(17) .0918(10) 1.0978(6) .145 Uiso calc R 1 . H
H17B -.591(3) .1602(2) 1.0538(4) .145 Uiso calc R 1 . H
H17C -.4834(9) .0989(11) 1.0835(8) .145 Uiso calc R 1 . H
C18 .2463(3) .18565(12) .5645(2) .0561(6) Uani d . 1 . C
O19 .2044(2) .21298(10) .6458(2) .0880(7) Uani d . 1 . O
C20 .3685(2) .21479(11) .5151(2) .0535(6) Uani d . 1 . C
C21 .4331(3) .27318(13) .5663(3) .0743(8) Uani d . 1 . C
H21 .4003 .29293 .6294 .089 Uiso calc R 1 . H
C22 .5462(3) .3025(2) .5243(3) .0904(10) Uani d . 1 . C
H22 .5890 .3419 .5595 .109 Uiso calc R 1 . H
C23 .5956(3) .2745(2) .4326(3) .0834(9) Uani d . 1 . C
H23 .6712 .2950 .4044 .100 Uiso calc R 1 . H
C24 .5342(3) .21589(15) .3813(3) .0751(8) Uani d . 1 . C
H24 .5691 .19606 .3192 .090 Uiso calc R 1 . H
C25 .4193(3) .18628(13) .4225(2) .0647(7) Uani d . 1 . C
H25 .3766 .14690 .3871 .078 Uiso calc R 1 . H
C26 .0272(3) .09079(11) .3107(2) .0507(6) Uani d . 1 . C
C27 .1302(3) .04808(12) .2785(2) .0600(6) Uani d . 1 . C
H27 .2273 .05118 .3177 .072 Uiso calc R 1 . H
C28 .0899(3) .00099(13) .1887(2) .0669(7) Uani d . 1 . C
H28 .1599 -.02722 .1677 .080 Uiso calc R 1 . H
C29 -.0537(3) -.00425(14) .1303(2) .0708(8) Uani d . 1 . C
H29 -.0817 -.03684 .0716 .085 Uiso calc R 1 . H
C30 -.1546(3) .03891(15) .1594(2) .0698(7) Uani d . 1 . C
H30 -.2510 .03637 .1182 .084 Uiso calc R 1 . H
C31 -.1166(3) .08612(13) .2486(2) .0614(7) Uani d . 1 . C
H31 -.1871 .11490 .2673 .074 Uiso calc R 1 . H

loop_
_atom_type_symbol
_atom_type_description
_atom_type_scat_dispersion_real
_atom_type_scat_dispersion_imag
_atom_type_scat_source
C C .0181 .0091 'International Tables Vol C Tables 4.2.6.8 and 6.1.1.4'
N N .0311 .0180 'International Tables Vol C Tables 4.2.6.8 and 6.1.1.4'
O O .0492 .0322 'International Tables Vol C Tables 4.2.6.8 and 6.1.1.4'
H H .0000 .0000 'International Tables Vol C Tables 4.2.6.8 and 6.1.1.4'

loop_
_geom_angle_atom_site_label_1
_geom_angle_atom_site_label_2
_geom_angle_atom_site_label_3
_geom_angle
_geom_angle_publ_flag
O9 C1 N2 132.2(2) ?
O9 C1 C4 136.9(2) ?
N2 C1 C4 90.9(2) yes
C1 N2 C10 134.6(2) ?
C1 N2 C3 95.5(2) yes
C10 N2 C3 128.2(2) ?
N2 C3 C4 87.4(2) yes
O5 C4 C8 106.1(2) ?
O5 C4 C3 113.5(2) ?
C8 C4 C3 117.5(2) ?
O5 C4 C1 116.7(2) ?
C8 C4 C1 116.7(2) ?
C1 C4 C3 86.0(2) yes
C4 O5 N6 109.2(2) ?
O5 N6 C26 110.7(2) ?
C26 N6 C7 116.6(2) ?
O5 N6 C7 102.4(2) ?
N6 C7 C8 104.2(2) ?
N6 C7 C18 106.3(2) ?
C8 C7 C18 113.0(2) ?
C4 C8 C7 102.7(2) ?
C11 C10 C15 119.2(2) ?
C11 C10 N2 119.8(2) ?
C15 C10 N2 121.0(2) ?
C12 C11 C10 121.5(2) ?
C11 C12 C13 119.5(3) ?
O16 C13 C14 117.1(2) ?
O16 C13 C12 123.6(3) ?
C14 C13 C12 119.3(3) ?
C15 C14 C13 121.1(2) ?
C14 C15 C10 119.4(2) ?
C13 O16 C17 118.8(2) ?
O19 C18 C20 121.0(2) ?
O19 C18 C7 119.6(2) ?
C20 C18 C7 119.4(2) ?
C25 C20 C21 118.9(2) ?
C25 C20 C18 123.4(2) ?
C21 C20 C18 117.7(2) ?
C20 C21 C22 120.3(3) ?
C23 C22 C21 120.8(3) ?
C22 C23 C24 119.9(3) ?
C23 C24 C25 119.7(3) ?
C20 C25 C24 120.5(3) ?
C27 C26 C31 118.4(2) ?
C27 C26 N6 120.2(2) ?
C31 C26 N6 121.2(2) ?
C28 C27 C26 120.7(2) ?
C29 C28 C27 120.2(3) ?
C30 C29 C28 119.3(3) ?
C29 C30 C31 121.4(3) ?
C30 C31 C26 120.0(3) ?

loop_
_geom_bond_atom_site_label_1
_geom_bond_atom_site_label_2
_geom_bond_site_symmetry_2
_geom_bond_distance
_geom_bond_publ_flag
C1 O9 . 1.212(3) yes
C1 N2 . 1.361(3) yes
C1 C4 . 1.548(3) yes
N2 C10 . 1.408(3) yes
N2 C3 . 1.475(3) yes
C3 C4 . 1.532(3) yes
C4 O5 . 1.438(3) yes
O5 N6 . 1.452(2) yes
N6 C7 . 1.474(3) yes
C7 C8 . 1.520(3) yes
C4 C8 . 1.527(3) yes
N6 C26 . 1.427(3) ?
C7 C18 . 1.532(3) ?
C10 C11 . 1.377(3) ?
C10 C15 . 1.394(3) ?
C11 C12 . 1.366(4) ?
C12 C13 . 1.387(4) ?
C13 O16 . 1.372(3) ?
C13 C14 . 1.382(4) ?
C14 C15 . 1.370(4) ?
O16 C17 . 1.380(4) ?
C18 O19 . 1.212(3) ?
C18 C20 . 1.494(3) ?
C20 C25 . 1.373(4) ?
C20 C21 . 1.378(3) ?
C21 C22 . 1.378(4) ?
C22 C23 . 1.354(5) ?
C23 C24 . 1.372(4) ?
C24 C25 . 1.391(4) ?
C26 C27 . 1.389(3) ?
C26 C31 . 1.391(3) ?
C27 C28 . 1.383(4) ?
C28 C29 . 1.378(4) ?
C29 C30 . 1.365(4) ?
C30 C31 . 1.377(4) ?

loop_
_geom_torsion_atom_site_label_1
_geom_torsion_atom_site_label_2
_geom_torsion_atom_site_label_3
_geom_torsion_atom_site_label_4
_geom_torsion
_geom_torsion_publ_flag
O9 C1 N2 C10 15.1(4) yes
C4 C1 N2 C10 -162.3(2) ?
O9 C1 N2 C3 -179.3(3) ?
C4 C1 N2 C3 3.3(2) ?
C1 N2 C3 C4 -3.4(2) ?
C10 N2 C3 C4 163.6(2) ?
N2 C3 C4 O5 120.4(2) yes
N2 C3 C4 C8 -115.1(2) yes
N2 C3 C4 C1 3.0(2) ?
O9 C1 C4 O5 65.3(4) ?
N2 C1 C4 O5 -117.5(2) ?
O9 C1 C4 C8 -61.5(4) ?
N2 C1 C4 C8 115.7(2) ?
O9 C1 C4 C3 179.6(3) ?
N2 C1 C4 C3 -3.2(2) ?
C8 C4 O5 N6 13.5(2) yes
C3 C4 O5 N6 144.0(2) ?
C1 C4 O5 N6 -118.4(2) ?
C4 O5 N6 C26 91.6(2) yes
C4 O5 N6 C7 -33.3(2) yes
O5 N6 C7 C8 39.5(2) yes
C26 N6 C7 C8 -81.5(2) ?
C26 N6 C7 C18 158.9(2) ?
O5 N6 C7 C18 -80.1(2) ?
N6 C7 C8 C4 -31.3(2) yes
C18 C7 C8 C4 83.6(2) ?
O5 C4 C8 C7 11.2(2) yes
C3 C4 C8 C7 -116.9(2) ?
C1 C4 C8 C7 143.1(2) ?
C1 N2 C10 C11 167.5(3) ?
C3 N2 C10 C11 5.8(4) yes
C1 N2 C10 C15 -10.5(4) yes
C3 N2 C10 C15 -172.2(2) ?
C15 C10 C11 C12 2.8(4) ?
N2 C10 C11 C12 -175.3(2) ?
C10 C11 C12 C13 -.5(5) ?
C11 C12 C13 O16 178.7(3) ?
C11 C12 C13 C14 -1.8(4) ?
O16 C13 C14 C15 -178.7(2) ?
C12 C13 C14 C15 1.7(4) ?
C13 C14 C15 C10 .6(4) ?
C11 C10 C15 C14 -2.8(4) ?
N2 C10 C15 C14 175.2(2) ?
C14 C13 O16 C17 158.4(3) ?
C12 C13 O16 C17 -22.1(5) yes
N6 C7 C18 O19 101.0(3) ?
C8 C7 C18 O19 -12.7(3) yes
N6 C7 C18 C20 -77.4(2) ?
C8 C7 C18 C20 168.9(2) ?
O19 C18 C20 C25 -179.4(3) ?
C7 C18 C20 C25 -1.0(3) ?
O19 C18 C20 C21 .9(4) yes
C7 C18 C20 C21 179.3(2) ?
C25 C20 C21 C22 .4(4) ?
C18 C20 C21 C22 -179.9(3) ?
C20 C21 C22 C23 -.1(5) ?
C21 C22 C23 C24 -.8(5) ?
C22 C23 C24 C25 1.2(4) ?
C21 C20 C25 C24 .1(4) ?
C18 C20 C25 C24 -179.6(2) ?
C23 C24 C25 C20 -.9(4) ?
O5 N6 C26 C27 -165.0(2) yes
C7 N6 C26 C27 -48.6(3) ?
O5 N6 C26 C31 20.8(3) ?
C7 N6 C26 C31 137.3(2) ?
C31 C26 C27 C28 -1.5(3) ?
N6 C26 C27 C28 -175.8(2) ?
C26 C27 C28 C29 -.3(4) ?
C27 C28 C29 C30 2.1(4) ?
C28 C29 C30 C31 -2.1(4) ?
C29 C30 C31 C26 .3(4) ?
C27 C26 C31 C30 1.5(3) ?
N6 C26 C31 C30 175.7(2) ?
